data_2236108
loop_
_publ_author_name
'Arshad, Muhammad Nadeem'
'Danish, Muhammad'
'Tahir, Muhammad Nawaz'
'Khalid, Savera'
'Asiri, Abdullah M.'

_publ_section_title
;
 Ethyl 2-benzenesulfonamido-4-methylpentanoate
;
_journal_coeditor_code BT5998
_journal_issue 10
_journal_name_full 'Acta Crystallographica Section E'
_journal_page_first o2874
_journal_paper_doi 10.1107/S1600536812037658
_journal_volume 68
_journal_year 2012
_chemical_formula_iupac 'C14 H21 N O4 S'
_chemical_formula_moiety 'C14 H21 N O4 S'
_chemical_formula_sum 'C14 H21 N O4 S'
_chemical_formula_weight 299.38
_chemical_name_systematic
;
Ethyl 2-benzenesulfonamido-4-methylpentanoate
;
_space_group_IT_number 19
_symmetry_cell_setting orthorhombic
_symmetry_space_group_name_Hall 'P 2ac 2ab'
_symmetry_space_group_name_H-M 'P 21 21 21'
_atom_sites_solution_hydrogens geom
_atom_sites_solution_primary direct
_atom_sites_solution_secondary difmap
_audit_creation_method SHELXL-97
_cell_angle_alpha 90.00
_cell_angle_beta 90.00
_cell_angle_gamma 90.00
_cell_formula_units_Z 4
_cell_length_a 5.3084(3)
_cell_length_b 9.5507(7)
_cell_length_c 31.315(2)
_cell_measurement_reflns_used 5078
_cell_measurement_temperature 296(2)
_cell_measurement_theta_max 24.41
_cell_measurement_theta_min 2.50
_cell_volume 1587.64(18)
_computing_cell_refinement 'SAINT (Bruker, 2007)'
_computing_data_collection 'APEX2 (Bruker, 2007)'
_computing_data_reduction 'SAINT (Bruker, 2007)'
_computing_molecular_graphics 'PLATON (Spek, 2009)'
_computing_publication_material 'WinGX (Farrugia, 1999) and X-SEED (Barbour, 2001)'
_computing_structure_refinement 'SHELXL97 (Sheldrick, 2008)'
_computing_structure_solution 'SHELXS97 (Sheldrick, 2008)'
_diffrn_ambient_temperature 296(2)
_diffrn_measured_fraction_theta_full 0.988
_diffrn_measured_fraction_theta_max 0.988
_diffrn_measurement_device_type 'Bruker Kappa APEXII CCD'
_diffrn_measurement_method '\f and \w scans'
_diffrn_radiation_monochromator graphite
_diffrn_radiation_source 'fine-focus sealed tube'
_diffrn_radiation_type MoK\a
_diffrn_radiation_wavelength 0.71073
_diffrn_reflns_av_R_equivalents 0.0239
_diffrn_reflns_av_sigmaI/netI 0.0228
_diffrn_reflns_limit_h_max 6
_diffrn_reflns_limit_h_min -6
_diffrn_reflns_limit_k_max 11
_diffrn_reflns_limit_k_min -10
_diffrn_reflns_limit_l_max 37
_diffrn_reflns_limit_l_min -38
_diffrn_reflns_number 12652
_diffrn_reflns_theta_full 26.00
_diffrn_reflns_theta_max 26.00
_diffrn_reflns_theta_min 2.23
_diffrn_standards_number 0
_exptl_absorpt_coefficient_mu 0.216
_exptl_absorpt_correction_T_max 0.9303
_exptl_absorpt_correction_T_min 0.9168
_exptl_absorpt_correction_type multi-scan
_exptl_absorpt_process_details '(SADABS; Bruker, 2007)'
_exptl_crystal_colour yellow
_exptl_crystal_density_diffrn 1.252
_exptl_crystal_density_method 'not measured'
_exptl_crystal_description prismatic
_exptl_crystal_F_000 640
_exptl_crystal_size_max 0.41
_exptl_crystal_size_mid 0.37
_exptl_crystal_size_min 0.34
_refine_diff_density_max 0.174
_refine_diff_density_min -0.229
_refine_ls_abs_structure_details 'Flack (1983), 1220 Friedel pairs'
_refine_ls_abs_structure_Flack 0.01(9)
_refine_ls_extinction_method none
_refine_ls_goodness_of_fit_ref 1.038
_refine_ls_hydrogen_treatment mixed
_refine_ls_matrix_type full
_refine_ls_number_parameters 223
_refine_ls_number_reflns 3081
_refine_ls_number_restraints 4
_refine_ls_restrained_S_all 1.038
_refine_ls_R_factor_all 0.0458
_refine_ls_R_factor_gt 0.0385
_refine_ls_shift/su_max 0.000
_refine_ls_shift/su_mean 0.000
_refine_ls_structure_factor_coef Fsqd
_refine_ls_weighting_details 'calc w=1/[\s^2^(Fo^2^)+(0.0506P)^2^+0.2498P] where P=(Fo^2^+2Fc^2^)/3'
_refine_ls_weighting_scheme calc
_refine_ls_wR_factor_gt 0.0932
_refine_ls_wR_factor_ref 0.0978
_reflns_number_gt 2701
_reflns_number_total 3081
_reflns_threshold_expression I>2\s(I)
_cod_data_source_file bt5998.cif
_cod_data_source_block I
_cod_original_cell_volume 1587.66(19)
_cod_database_code 2236108
_cod_database_fobs_code 2236108

loop_
_symmetry_equiv_pos_as_xyz
'x, y, z'
'-x+1/2, -y, z+1/2'
'x+1/2, -y+1/2, -z'
'-x, y+1/2, -z+1/2'

loop_
_atom_site_type_symbol
_atom_site_label
_atom_site_fract_x
_atom_site_fract_y
_atom_site_fract_z
_atom_site_U_iso_or_equiv
_atom_site_adp_type
_atom_site_calc_flag
_atom_site_refinement_flags
_atom_site_occupancy
_atom_site_symmetry_multiplicity
_atom_site_disorder_assembly
_atom_site_disorder_group
S S1 0.68578(10) -0.19267(6) 0.10068(2) 0.05767(18) Uani d . 1 1 . .
O O1 0.4508(3) -0.18269(19) 0.12304(6) 0.0735(5) Uani d . 1 1 . .
O O2 0.7870(4) -0.32649(16) 0.09014(6) 0.0778(5) Uani d . 1 1 . .
O O3 0.9729(3) 0.16642(16) 0.09996(6) 0.0655(4) Uani d . 1 1 . .
O O4 0.6446(3) 0.22241(16) 0.14150(5) 0.0570(4) Uani d . 1 1 . .
N N1 0.8935(3) -0.11735(19) 0.13029(6) 0.0536(5) Uani d . 1 1 A .
H H1 1.0426 -0.1524 0.1315 0.064 Uiso calc R 1 1 . .
C C1 0.6547(4) -0.0963(2) 0.05333(7) 0.0527(5) Uani d . 1 1 . .
C C2 0.8230(5) -0.1196(3) 0.02036(9) 0.0683(7) Uani d . 1 1 . .
H H2 0.9491 -0.1866 0.0232 0.082 Uiso calc R 1 1 . .
C C3 0.8025(6) -0.0431(3) -0.01669(9) 0.0783(8) Uani d . 1 1 . .
H H3 0.9157 -0.0582 -0.0389 0.094 Uiso calc R 1 1 . .
C C4 0.6176(6) 0.0547(3) -0.02112(9) 0.0784(8) Uani d . 1 1 . .
H H4 0.6048 0.1058 -0.0463 0.094 Uiso calc R 1 1 . .
C C5 0.4501(6) 0.0782(3) 0.01152(9) 0.0757(8) Uani d . 1 1 . .
H H5 0.3238 0.1448 0.0083 0.091 Uiso calc R 1 1 . .
C C6 0.4679(5) 0.0031(2) 0.04935(9) 0.0626(6) Uani d . 1 1 . .
H H6 0.3558 0.0195 0.0716 0.075 Uiso calc R 1 1 . .
C C7 0.8389(4) 0.0075(2) 0.15512(7) 0.0510(5) Uani d D 1 1 . .
H H7A 0.6742 -0.0049 0.1687 0.061 Uiso calc PR 0.504(3) 1 A 1
H H7B 0.6744 -0.0049 0.1688 0.061 Uiso d PR 0.496(3) 1 A 2
C C8 0.8294(4) 0.1402(2) 0.12817(7) 0.0478(5) Uani d . 1 1 A .
C C9 0.6135(5) 0.3561(3) 0.11924(8) 0.0707(7) Uani d . 1 1 . .
H H9A 0.5766 0.3403 0.0893 0.085 Uiso calc R 1 1 . .
H H9B 0.7665 0.4112 0.1213 0.085 Uiso calc R 1 1 . .
C C10 0.4024(5) 0.4301(3) 0.13998(9) 0.0724(7) Uani d . 1 1 . .
H H10A 0.2535 0.3732 0.1385 0.109 Uiso calc R 1 1 . .
H H10B 0.3728 0.5173 0.1256 0.109 Uiso calc R 1 1 . .
H H10C 0.4434 0.4478 0.1693 0.109 Uiso calc R 1 1 . .
C C11A 1.0382(19) 0.0138(11) 0.1901(3) 0.060(3) Uani d PD 0.504(3) 1 A 1
H H11A 1.2049 0.0103 0.1775 0.072 Uiso calc PR 0.504(3) 1 A 1
H H11B 1.0227 0.1010 0.2058 0.072 Uiso calc PR 0.504(3) 1 A 1
C C12A 1.0033(10) -0.1090(5) 0.22027(16) 0.0621(13) Uani d PD 0.504(3) 1 A 1
H H12A 1.0898 -0.1889 0.2072 0.074 Uiso calc PR 0.504(3) 1 A 1
C C13A 1.1548(15) -0.0698(8) 0.2604(2) 0.109(3) Uani d P 0.504(3) 1 A 1
H H13A 1.3229 -0.0439 0.2522 0.164 Uiso calc PR 0.504(3) 1 A 1
H H13B 1.1612 -0.1486 0.2793 0.164 Uiso calc PR 0.504(3) 1 A 1
H H13C 1.0751 0.0076 0.2745 0.164 Uiso calc PR 0.504(3) 1 A 1
C C14A 0.7472(11) -0.1593(7) 0.23266(19) 0.088(2) Uani d P 0.504(3) 1 A 1
H H14A 0.6591 -0.1909 0.2077 0.131 Uiso calc PR 0.504(3) 1 A 1
H H14B 0.6551 -0.0840 0.2457 0.131 Uiso calc PR 0.504(3) 1 A 1
H H14C 0.7628 -0.2351 0.2526 0.131 Uiso calc PR 0.504(3) 1 A 1
C C11B 1.034(3) 0.0378(12) 0.1901(3) 0.075(4) Uani d PD 0.496(3) 1 A 2
H H11C 1.0500 -0.0496 0.2056 0.090 Uiso calc PR 0.496(3) 1 A 2
H H11D 1.1919 0.0496 0.1748 0.090 Uiso calc PR 0.496(3) 1 A 2
C C12B 1.0376(9) 0.1504(5) 0.22429(16) 0.0629(14) Uani d PD 0.496(3) 1 A 2
H H12B 1.0034 0.2396 0.2100 0.076 Uiso calc PR 0.496(3) 1 A 2
C C13B 0.8197(16) 0.1219(9) 0.2529(2) 0.123(3) Uani d P 0.496(3) 1 A 2
H H13D 0.6658 0.1310 0.2370 0.185 Uiso calc PR 0.496(3) 1 A 2
H H13E 0.8201 0.1877 0.2761 0.185 Uiso calc PR 0.496(3) 1 A 2
H H13F 0.8327 0.0285 0.2640 0.185 Uiso calc PR 0.496(3) 1 A 2
C C14B 1.2773(13) 0.1690(8) 0.2491(2) 0.099(2) Uani d P 0.496(3) 1 A 2
H H14D 1.4122 0.1911 0.2298 0.149 Uiso calc PR 0.496(3) 1 A 2
H H14E 1.3159 0.0840 0.2640 0.149 Uiso calc PR 0.496(3) 1 A 2
H H14F 1.2570 0.2439 0.2692 0.149 Uiso calc PR 0.496(3) 1 A 2

loop_
_atom_site_aniso_label
_atom_site_aniso_U_11
_atom_site_aniso_U_22
_atom_site_aniso_U_33
_atom_site_aniso_U_12
_atom_site_aniso_U_13
_atom_site_aniso_U_23
S1 0.0400(3) 0.0384(3) 0.0946(4) -0.0045(2) 0.0071(3) 0.0040(3)
O1 0.0384(8) 0.0736(12) 0.1084(13) -0.0082(8) 0.0124(8) 0.0184(11)
O2 0.0729(11) 0.0343(9) 0.1263(15) -0.0015(8) 0.0013(11) -0.0036(9)
O3 0.0647(10) 0.0535(10) 0.0784(10) -0.0005(8) 0.0242(9) 0.0123(8)
O4 0.0584(9) 0.0451(8) 0.0674(9) 0.0129(8) 0.0097(8) 0.0148(7)
N1 0.0340(9) 0.0432(10) 0.0836(12) 0.0074(8) 0.0088(9) 0.0030(9)
C1 0.0395(11) 0.0409(11) 0.0778(14) -0.0056(9) 0.0017(11) -0.0087(10)
C2 0.0552(13) 0.0550(14) 0.0947(18) 0.0057(13) 0.0089(15) -0.0115(13)
C3 0.0778(18) 0.085(2) 0.0726(16) -0.0104(19) 0.0109(16) -0.0110(15)
C4 0.080(2) 0.082(2) 0.0730(16) -0.0125(17) -0.0117(15) 0.0004(15)
C5 0.0655(16) 0.0669(17) 0.0948(19) 0.0050(14) -0.0179(15) 0.0024(15)
C6 0.0457(13) 0.0556(14) 0.0865(17) 0.0043(11) 0.0018(12) -0.0048(13)
C7 0.0421(11) 0.0433(12) 0.0675(12) 0.0079(11) 0.0164(10) 0.0092(10)
C8 0.0422(10) 0.0406(11) 0.0606(11) -0.0042(10) 0.0028(11) 0.0013(9)
C9 0.0836(19) 0.0505(13) 0.0781(15) 0.0187(13) 0.0113(14) 0.0189(12)
C10 0.0731(17) 0.0505(14) 0.0934(18) 0.0137(13) 0.0052(15) 0.0107(13)
C11A 0.086(6) 0.036(4) 0.057(5) 0.014(3) 0.016(4) 0.002(3)
C12A 0.061(3) 0.054(3) 0.071(3) 0.005(2) -0.006(2) 0.015(2)
C13A 0.115(6) 0.112(5) 0.101(4) -0.035(5) -0.060(5) 0.047(4)
C14A 0.076(4) 0.102(5) 0.084(4) -0.003(3) -0.003(3) 0.043(3)
C11B 0.120(9) 0.044(5) 0.060(6) 0.028(5) -0.023(5) 0.008(4)
C12B 0.058(3) 0.051(3) 0.080(3) 0.007(2) 0.008(3) -0.003(2)
C13B 0.104(5) 0.140(7) 0.126(6) -0.042(6) 0.058(5) -0.068(5)
C14B 0.080(4) 0.120(6) 0.097(4) 0.007(4) -0.023(3) -0.033(4)

loop_
_atom_type_symbol
_atom_type_description
_atom_type_scat_dispersion_real
_atom_type_scat_dispersion_imag
_atom_type_scat_source
C C 0.0033 0.0016 'International Tables Vol C Tables 4.2.6.8 and 6.1.1.4'
H H 0.0000 0.0000 'International Tables Vol C Tables 4.2.6.8 and 6.1.1.4'
N N 0.0061 0.0033 'International Tables Vol C Tables 4.2.6.8 and 6.1.1.4'
O O 0.0106 0.0060 'International Tables Vol C Tables 4.2.6.8 and 6.1.1.4'
S S 0.1246 0.1234 'International Tables Vol C Tables 4.2.6.8 and 6.1.1.4'

loop_
_geom_angle_atom_site_label_1
_geom_angle_atom_site_label_2
_geom_angle_atom_site_label_3
_geom_angle
O2 S1 O1 120.06(11)
O2 S1 N1 106.01(10)
O1 S1 N1 106.54(11)
O2 S1 C1 108.08(11)
O1 S1 C1 107.24(11)
N1 S1 C1 108.49(10)
C8 O4 C9 116.81(17)
C7 N1 S1 122.57(14)
C7 N1 H1 118.7
S1 N1 H1 118.7
C6 C1 C2 120.5(2)
C6 C1 S1 120.38(18)
C2 C1 S1 119.06(18)
C3 C2 C1 119.5(3)
C3 C2 H2 120.3
C1 C2 H2 120.3
C4 C3 C2 120.5(3)
C4 C3 H3 119.7
C2 C3 H3 119.7
C3 C4 C5 120.2(3)
C3 C4 H4 119.9
C5 C4 H4 119.9
C4 C5 C6 120.5(3)
C4 C5 H5 119.8
C6 C5 H5 119.8
C1 C6 C5 118.8(2)
C1 C6 H6 120.6
C5 C6 H6 120.6
N1 C7 C8 113.15(17)
N1 C7 C11A 106.2(5)
C8 C7 C11A 112.9(4)
N1 C7 C11B 113.7(5)
C8 C7 C11B 105.1(5)
C11A C7 C11B 8.6(8)
N1 C7 H7A 108.2
C8 C7 H7A 108.2
C11A C7 H7A 108.2
C11B C7 H7A 108.4
N1 C7 H7B 108.2
C8 C7 H7B 108.2
C11A C7 H7B 108.0
C11B C7 H7B 108.2
H7A C7 H7B 0.2
O3 C8 O4 125.57(19)
O3 C8 C7 124.3(2)
O4 C8 C7 110.08(17)
O4 C9 C10 107.1(2)
O4 C9 H9A 110.3
C10 C9 H9A 110.3
O4 C9 H9B 110.3
C10 C9 H9B 110.3
H9A C9 H9B 108.6
C9 C10 H10A 109.5
C9 C10 H10B 109.5
H10A C10 H10B 109.5
C9 C10 H10C 109.5
H10A C10 H10C 109.5
H10B C10 H10C 109.5
C12A C11A C7 109.4(6)
C12A C11A H11A 109.8
C7 C11A H11A 109.8
C12A C11A H11B 109.8
C7 C11A H11B 109.8
H11A C11A H11B 108.2
C14A C12A C11A 121.4(5)
C14A C12A C13A 110.0(5)
C11A C12A C13A 104.9(5)
C14A C12A H12A 106.5
C11A C12A H12A 106.5
C13A C12A H12A 106.5
C12B C11B C7 130.2(8)
C12B C11B H11C 104.7
C7 C11B H11C 104.7
C12B C11B H11D 104.7
C7 C11B H11D 104.7
H11C C11B H11D 105.7
C13B C12B C14B 111.7(5)
C13B C12B C11B 106.6(7)
C14B C12B C11B 117.3(6)
C13B C12B H12B 106.9
C14B C12B H12B 106.9
C11B C12B H12B 106.9
C12B C13B H13D 109.5
C12B C13B H13E 109.5
H13D C13B H13E 109.5
C12B C13B H13F 109.5
H13D C13B H13F 109.5
H13E C13B H13F 109.5
C12B C14B H14D 109.5
C12B C14B H14E 109.5
H14D C14B H14E 109.5
C12B C14B H14F 109.5
H14D C14B H14F 109.5
H14E C14B H14F 109.5

loop_
_geom_bond_atom_site_label_1
_geom_bond_atom_site_label_2
_geom_bond_distance
S1 O2 1.4251(17)
S1 O1 1.4336(16)
S1 N1 1.6104(19)
S1 C1 1.753(2)
O3 C8 1.193(2)
O4 C8 1.324(3)
O4 C9 1.464(3)
N1 C7 1.453(3)
N1 H1 0.8600
C1 C6 1.378(3)
C1 C2 1.383(3)
C2 C3 1.376(4)
C2 H2 0.9300
C3 C4 1.362(4)
C3 H3 0.9300
C4 C5 1.373(4)
C4 H4 0.9300
C5 C6 1.388(4)
C5 H5 0.9300
C6 H6 0.9300
C7 C8 1.523(3)
C7 C11A 1.524(7)
C7 C11B 1.535(8)
C7 H7A 0.9800
C7 H7B 0.9800
C9 C10 1.475(4)
C9 H9A 0.9700
C9 H9B 0.9700
C10 H10A 0.9600
C10 H10B 0.9600
C10 H10C 0.9600
C11A C12A 1.517(9)
C11A H11A 0.9700
C11A H11B 0.9700
C12A C14A 1.493(8)
C12A C13A 1.537(7)
C12A H12A 0.9800
C13A H13A 0.9600
C13A H13B 0.9600
C13A H13C 0.9600
C14A H14A 0.9600
C14A H14B 0.9600
C14A H14C 0.9600
C11B C12B 1.519(9)
C11B H11C 0.9700
C11B H11D 0.9700
C12B C13B 1.488(8)
C12B C14B 1.501(8)
C12B H12B 0.9800
C13B H13D 0.9600
C13B H13E 0.9600
C13B H13F 0.9600
C14B H14D 0.9600
C14B H14E 0.9600
C14B H14F 0.9600

loop_
_geom_hbond_atom_site_label_D
_geom_hbond_atom_site_label_H
_geom_hbond_atom_site_label_A
_geom_hbond_site_symmetry_A
_geom_hbond_distance_DH
_geom_hbond_distance_HA
_geom_hbond_distance_DA
_geom_hbond_angle_DHA
N1 H1 O1 1_655 0.86 2.20 3.032(2) 162.1

loop_
_geom_torsion_atom_site_label_1
_geom_torsion_atom_site_label_2
_geom_torsion_atom_site_label_3
_geom_torsion_atom_site_label_4
_geom_torsion
O2 S1 N1 C7 -166.24(16)
O1 S1 N1 C7 -37.29(19)
C1 S1 N1 C7 77.88(18)
O2 S1 C1 C6 150.11(18)
O1 S1 C1 C6 19.3(2)
N1 S1 C1 C6 -95.37(19)
O2 S1 C1 C2 -31.1(2)
O1 S1 C1 C2 -161.86(19)
N1 S1 C1 C2 83.4(2)
C6 C1 C2 C3 -0.2(4)
S1 C1 C2 C3 -179.0(2)
C1 C2 C3 C4 -0.2(4)
C2 C3 C4 C5 0.2(4)
C3 C4 C5 C6 0.3(4)
C2 C1 C6 C5 0.7(3)
S1 C1 C6 C5 179.49(19)
C4 C5 C6 C1 -0.7(4)
S1 N1 C7 C8 -76.4(2)
S1 N1 C7 C11A 159.2(4)
S1 N1 C7 C11B 163.8(6)
C9 O4 C8 O3 0.7(3)
C9 O4 C8 C7 178.89(19)
N1 C7 C8 O3 -41.0(3)
C11A C7 C8 O3 79.6(5)
C11B C7 C8 O3 83.6(6)
N1 C7 C8 O4 140.70(18)
C11A C7 C8 O4 -98.7(5)
C11B C7 C8 O4 -94.7(6)
C8 O4 C9 C10 -178.8(2)
N1 C7 C11A C12A -65.9(7)
C8 C7 C11A C12A 169.6(5)
C11B C7 C11A C12A 143(7)
C7 C11A C12A C14A -38.3(10)
C7 C11A C12A C13A -163.6(7)
N1 C7 C11B C12B -175.5(10)
C8 C7 C11B C12B 60.3(13)
C11A C7 C11B C12B -145(7)
C7 C11B C12B C13B 64.6(14)
C7 C11B C12B C14B -169.4(10)
